data_1525778
loop_
_publ_author_name
'Chmaissem, O.'
'Jorgensen, J.D.'
'Shaked, H.'
'Tallon, J.L.'
'Dollar, P.'

_publ_section_title
;
 Crystal and magnetic structure of ferromagnetic superconducting Ru Sr2 Gd
 Cu2 O8
;
_journal_name_full 'Physical Review, Serie 3. B - Condensed Matter (18,1978-)'
_journal_page_first 6401
_journal_page_last 6407
_journal_volume 61
_journal_year 2000
_chemical_formula_sum 'Cu2 Gd O7.94 Ru Sr2'
_chemical_name_systematic 'Ru Sr2 Gd Cu2 O7.94'
_space_group_IT_number 127
_symmetry_space_group_name_Hall '-P 4 2ab'
_symmetry_space_group_name_H-M 'P 4/m b m'
_cell_angle_alpha 90
_cell_angle_beta 90
_cell_angle_gamma 90
_cell_formula_units_Z 2
_cell_length_a 5.42491
_cell_length_b 5.42491
_cell_length_c 11.5628
_cell_volume 340.289
_citation_journal_id_ASTM PRBMDO
_cod_data_source_file Chmaissem_PRBMDO_2000_466.cif
_cod_data_source_block Cu2Gd1O7.94Ru1Sr2
_cod_original_cell_volume 340.2892
_cod_original_formula_sum 'Cu2 Gd1 O7.94 Ru1 Sr2'
_cod_database_code 1525778

loop_
_symmetry_equiv_pos_as_xyz
x,y,z
-y,x,z
-x,-y,z
y,-x,z
x+1/2,-y+1/2,-z
y+1/2,x+1/2,-z
-x+1/2,y+1/2,-z
-y+1/2,-x+1/2,-z
-x,-y,-z
y,-x,-z
x,y,-z
-y,x,-z
-x-1/2,y-1/2,z
-y-1/2,-x-1/2,z
x-1/2,-y-1/2,z
y-1/2,x-1/2,z

loop_
_atom_site_label
_atom_site_type_symbol
_atom_site_fract_x
_atom_site_fract_y
_atom_site_fract_z
_atom_site_occupancy
_atom_site_U_iso_or_equiv
O1 O-2 0.1888 0.6888 0 0.7 0.0
O2 O-2 0.6888 0.1888 0 0.27 0.0
Gd1 Gd+3 0.5 0 0.5 1 0.0
Sr1 Sr+2 0.5 0 0.1903 1 0.0
O4 O-2 0 0 0.1653 1 0.0
Cu1 Cu+2 0 0 0.3547 1 0.0
Ru1 Ru+4 0 0 0 1 0.0
O3 O-2 0.25 0.25 0.3714 1 0.0
